data_7100826
loop_
_publ_author_name
'Jun-ichi Yamada'
'Masashi Aimatsu'
'Hiroki Akutsu'
'Toshiaki Enoki'
'Kazuya Fujimoto'
'Koichi Kikuchi'
'S. Kudo'
'Akira Miyazaki'
'Shinichi Nakatsuji'

_publ_section_title
;
Pressure effect on the electrical conductivity and
superconductivity of beta-(BDA-TTP)2I3
;
_journal_name_full 'Chemical Communications'
_journal_paper_doi 10.1039/b516909g
_journal_year 2006
_chemical_formula_sum 'C24 H24 I3 S16'
_chemical_formula_weight 1206.13
_space_group_crystal_system triclinic
_space_group_IT_number 2
_space_group_name_Hall '-P 1'
_space_group_name_H-M_alt 'P -1'
_cell_angle_alpha 95.263(9)
_cell_angle_beta 106.576(8)
_cell_angle_gamma 95.766(9)
_cell_formula_units_Z 1
_cell_length_a 9.2460(9)
_cell_length_b 16.792(2)
_cell_length_c 6.4950(7)
_cell_measurement_temperature 296.2
_cell_volume 953.9(2)
_diffrn_ambient_temperature 296.2
_exptl_crystal_density_diffrn 2.099
_cod_original_formula_sum 'C24 H24 I3 S16 '
_cod_database_code 7100826

loop_
_space_group_symop_id
_space_group_symop_operation_xyz
1 x,y,z
2 -x,-y,-z

loop_
_atom_site_label
_atom_site_fract_x
_atom_site_fract_y
_atom_site_fract_z
_atom_site_U_iso_or_equiv
_atom_site_occupancy
_atom_site_symmetry_multiplicity
_atom_site_refinement_flags
_atom_site_adp_type
_atom_site_calc_flag
_atom_site_calc_attached_atom
I(1) 0.0000 0.0000 0.0000 0.0482(1) 1.000 2 S Uani d ?
I(2) -0.25668(3) -0.00507(2) 0.17728(5) 0.06120(9) 1.000 1 . Uani d ?
S(1) 0.6431(1) 0.27904(5) 0.8163(1) 0.0404(2) 1.000 1 . Uani d ?
S(2) 0.5157(1) 0.22617(6) 0.3294(1) 0.0478(3) 1.000 1 . Uani d ?
S(3) 0.45151(9) 0.42340(5) 0.7685(1) 0.0318(2) 1.000 1 . Uani d ?
S(4) 0.34288(9) 0.37929(5) 0.2878(1) 0.0330(2) 1.000 1 . Uani d ?
S(5) 0.25149(9) 0.55892(5) 0.7263(1) 0.0333(2) 1.000 1 . Uani d ?
S(6) 0.14280(9) 0.51446(5) 0.2481(1) 0.0345(2) 1.000 1 . Uani d ?
S(7) 0.0447(1) 0.69485(6) 0.6923(1) 0.0457(3) 1.000 1 . Uani d ?
S(8) -0.0655(1) 0.65054(5) 0.1988(1) 0.0436(2) 1.000 1 . Uani d ?
C(1) 0.5891(4) 0.1729(2) 0.8263(5) 0.046(1) 1.000 1 . Uani d ?
C(2) 0.5947(4) 0.1178(2) 0.6313(6) 0.049(1) 1.000 1 . Uani d ?
C(3) 0.4795(4) 0.1296(2) 0.4226(6) 0.050(1) 1.000 1 . Uani d ?
C(4) 0.5234(3) 0.2909(2) 0.5615(4) 0.0324(8) 1.000 1 . Uani d ?
C(5) 0.4494(3) 0.3557(2) 0.5427(4) 0.0275(7) 1.000 1 . Uani d ?
C(6) 0.3213(3) 0.4792(2) 0.6164(4) 0.0273(7) 1.000 1 . Uani d ?
C(7) 0.2715(3) 0.4587(2) 0.3989(4) 0.0278(7) 1.000 1 . Uani d ?
C(8) 0.1402(3) 0.5796(2) 0.4736(4) 0.0281(7) 1.000 1 . Uani d ?
C(9) 0.0531(3) 0.6409(2) 0.4542(4) 0.0305(8) 1.000 1 . Uani d ?
C(10) 0.0172(7) 0.7915(3) 0.6126(7) 0.084(2) 1.000 1 . Uani d ?
C(11) -0.0865(6) 0.7993(3) 0.4046(8) 0.088(2) 1.000 1 . Uani d ?
C(12) -0.0672(5) 0.7574(3) 0.2071(7) 0.068(1) 1.000 1 . Uani d ?
H(1) 0.6676 0.1608 0.9750 0.051 1.000 1 . Uiso c ?
H(2) 0.4878 0.1642 0.8582 0.051 1.000 1 . Uiso c ?
H(3) 0.5789 0.0634 0.6579 0.051 1.000 1 . Uiso c ?
H(4) 0.6938 0.1286 0.6137 0.051 1.000 1 . Uiso c ?
H(5) 0.4775 0.0871 0.3131 0.051 1.000 1 . Uiso c ?
H(6) 0.3804 0.1252 0.4454 0.051 1.000 1 . Uiso c ?
H(7) -0.0093 0.8222 0.7219 0.051 1.000 1 . Uiso c ?
H(8) 0.1172 0.8166 0.6096 0.051 1.000 1 . Uiso c ?
H(9) -0.1874 0.7776 0.4096 0.051 1.000 1 . Uiso c ?
H(10) -0.0883 0.8547 0.3880 0.051 1.000 1 . Uiso c ?
H(11) 0.0286 0.7808 0.1957 0.051 1.000 1 . Uiso c ?
H(12) -0.1460 0.7672 0.0856 0.051 1.000 1 . Uiso c ?

loop_
_atom_site_aniso_label
_atom_site_aniso_U_11
_atom_site_aniso_U_22
_atom_site_aniso_U_33
_atom_site_aniso_U_12
_atom_site_aniso_U_13
_atom_site_aniso_U_23
I(1) 0.0542(2) 0.0365(2) 0.0562(2) 0.0096(2) 0.0197(2) 0.0030(2)
I(2) 0.0629(2) 0.0514(2) 0.0823(2) 0.0139(1) 0.0379(2) 0.0151(1)
S(1) 0.0518(5) 0.0312(5) 0.0319(4) 0.0109(4) 0.0008(4) 0.0032(3)
S(2) 0.0718(6) 0.0432(5) 0.0301(4) 0.0212(5) 0.0145(4) 0.0009(4)
S(3) 0.0385(4) 0.0318(4) 0.0218(3) 0.0105(3) 0.0021(3) 0.0024(3)
S(4) 0.0404(4) 0.0347(4) 0.0217(3) 0.0108(3) 0.0047(3) 0.0005(3)
S(5) 0.0405(4) 0.0356(4) 0.0213(3) 0.0138(3) 0.0029(3) 0.0012(3)
S(6) 0.0403(4) 0.0396(5) 0.0206(3) 0.0138(3) 0.0017(3) 0.0029(3)
S(7) 0.0534(5) 0.0465(6) 0.0369(4) 0.0164(4) 0.0113(4) 0.0003(4)
S(8) 0.0480(5) 0.0411(5) 0.0344(4) 0.0139(4) -0.0031(4) 0.0082(4)
C(1) 0.075(3) 0.029(2) 0.040(2) 0.009(2) 0.024(2) 0.008(1)
C(2) 0.073(3) 0.026(2) 0.051(2) 0.011(2) 0.022(2) 0.004(2)
C(3) 0.065(2) 0.032(2) 0.051(2) 0.007(2) 0.018(2) -0.011(2)
C(4) 0.042(2) 0.027(2) 0.026(1) 0.006(1) 0.007(1) 0.001(1)
C(5) 0.031(2) 0.028(2) 0.022(1) 0.002(1) 0.007(1) 0.001(1)
C(6) 0.030(1) 0.025(2) 0.025(1) 0.005(1) 0.006(1) 0.005(1)
C(7) 0.031(2) 0.026(2) 0.025(1) 0.005(1) 0.005(1) 0.003(1)
C(8) 0.031(2) 0.029(2) 0.021(1) 0.005(1) 0.004(1) 0.003(1)
C(9) 0.032(2) 0.030(2) 0.027(1) 0.006(1) 0.005(1) 0.004(1)
C(10) 0.157(5) 0.037(2) 0.065(3) 0.028(3) 0.039(3) 0.006(2)
C(11) 0.126(4) 0.053(3) 0.091(4) 0.050(3) 0.025(3) 0.017(3)
C(12) 0.091(3) 0.044(2) 0.058(2) 0.019(2) 0.000(2) 0.017(2)

loop_
_geom_bond_atom_site_label_1
_geom_bond_atom_site_label_2
_geom_bond_distance
_geom_bond_site_symmetry_1
_geom_bond_site_symmetry_2
_geom_bond_publ_flag
I1 I2 2.9160(4) . . ?
I1 I2 2.9160(4) . . ?
S1 C1 1.816(5) . . ?
S1 C4 1.748(4) . . ?
S2 C3 1.820(5) . . ?
S2 C4 1.757(4) . . ?
S3 C5 1.767(4) . . ?
S3 C6 1.737(4) . . ?
S4 C5 1.771(4) . . ?
S4 C7 1.735(4) . . ?
S5 C6 1.727(4) . . ?
S5 C8 1.756(4) . . ?
S6 C7 1.726(4) . . ?
S6 C8 1.753(4) . . ?
S7 C9 1.744(4) . . ?
S7 C10 1.769(6) . . ?
S8 C9 1.741(4) . . ?
S8 C12 1.794(6) . . ?
C1 C2 1.524(6) . . ?
C1 H1 1.08 . . no
C1 H2 1.01 . . no
C2 C3 1.518(7) . . ?
C2 H3 0.94 . . no
C2 H4 0.95 . . no
C3 H5 0.95 . . no
C3 H6 0.96 . . no
C4 C5 1.339(6) . . ?
C6 C7 1.353(5) . . ?
C8 C9 1.363(5) . . ?
C10 C11 1.450(9) . . ?
C10 H7 0.94 . . no
C10 H8 0.97 . . no
C11 C12 1.477(9) . . ?
C11 H9 0.97 . . no
C11 H10 0.95 . . no
C12 H11 0.96 . . no
C12 H12 0.94 . . no
